data_7018390
loop_
_publ_author_name
'Fu, Hai'
'Lu, Ying'
'Wang, Zhenli'
'Liang, Chang'
'Zhang, Zhi-Ming'
'Wang, Enbo'

_publ_section_title
;
 Three hybrid networks based on octamolybdate: Ionothermal synthesis,
 structure and photocatalytic properties.
;
_journal_issue 14
_journal_name_full 'Dalton transactions (Cambridge, England : 2003)'
_journal_page_first 4084
_journal_page_last 4090
_journal_paper_doi 10.1039/c2dt11912a
_journal_volume 41
_journal_year 2012
_chemical_formula_sum 'C48 H64 Cu5 Mo7 N24 O32'
_chemical_formula_weight 2478.51
_chemical_name_systematic
;
?
;
_space_group_IT_number 2
_symmetry_cell_setting triclinic
_symmetry_space_group_name_Hall '-P 1'
_symmetry_space_group_name_H-M 'P -1'
_atom_sites_solution_hydrogens geom
_atom_sites_solution_primary direct
_atom_sites_solution_secondary difmap
_audit_creation_method SHELXL-97
_cell_angle_alpha 112.97(3)
_cell_angle_beta 98.94(3)
_cell_angle_gamma 101.66(3)
_cell_formula_units_Z 1
_cell_length_a 10.357(2)
_cell_length_b 12.884(3)
_cell_length_c 15.307(3)
_cell_measurement_temperature 150(2)
_cell_measurement_theta_min 0.433
_cell_volume 1778.5(9)
_computing_molecular_graphics 'SHELXS-97 (Sheldrick, 1990)'
_computing_publication_material 'SHELXS-97 (Sheldrick, 1990)'
_computing_structure_refinement 'SHELXL-97 (Sheldrick, 1997)'
_computing_structure_solution 'SHELXS-97 (Sheldrick, 1990)'
_diffrn_ambient_temperature 150(2)
_diffrn_measured_fraction_theta_full 0.980
_diffrn_measured_fraction_theta_max 0.980
_diffrn_measurement_device_type 'Bruker APEX area-detector diffractometer'
_diffrn_measurement_method '\f and \w scan'
_diffrn_radiation_monochromator graphite
_diffrn_radiation_source 'fine-focus sealed tube'
_diffrn_radiation_type MoK\a
_diffrn_radiation_wavelength 0.71073
_diffrn_reflns_av_R_equivalents 0.0334
_diffrn_reflns_av_sigmaI/netI 0.0435
_diffrn_reflns_limit_h_max 12
_diffrn_reflns_limit_h_min -12
_diffrn_reflns_limit_k_max 15
_diffrn_reflns_limit_k_min -15
_diffrn_reflns_limit_l_max 18
_diffrn_reflns_limit_l_min -18
_diffrn_reflns_number 13877
_diffrn_reflns_theta_full 25.00
_diffrn_reflns_theta_max 25.00
_diffrn_reflns_theta_min 3.11
_diffrn_standards_decay_% 0
_diffrn_standards_interval_time 0
_diffrn_standards_number 0
_exptl_absorpt_coefficient_mu 2.755
_exptl_absorpt_correction_T_max 0.5450
_exptl_absorpt_correction_T_min 0.4420
_exptl_absorpt_correction_type multi-scan
_exptl_crystal_colour brown
_exptl_crystal_density_diffrn 2.314
_exptl_crystal_density_method 'not measured'
_exptl_crystal_description block
_exptl_crystal_F_000 1215
_exptl_crystal_size_max 0.30
_exptl_crystal_size_mid 0.25
_exptl_crystal_size_min 0.22
_refine_diff_density_max 2.319
_refine_diff_density_min -1.395
_refine_diff_density_rms 0.187
_refine_ls_extinction_method shelxl
_refine_ls_goodness_of_fit_ref 1.083
_refine_ls_hydrogen_treatment constr
_refine_ls_matrix_type full
_refine_ls_number_parameters 595
_refine_ls_number_reflns 6159
_refine_ls_number_restraints 229
_refine_ls_restrained_S_all 1.145
_refine_ls_R_factor_all 0.0921
_refine_ls_R_factor_gt 0.0771
_refine_ls_shift/su_max 0.000
_refine_ls_shift/su_mean 0.000
_refine_ls_structure_factor_coef Fsqd
_refine_ls_weighting_details 'calc w=1/[\s^2^(Fo^2^)+(0.0556P)^2^+37.5634P] where P=(Fo^2^+2Fc^2^)/3'
_refine_ls_weighting_scheme calc
_refine_ls_wR_factor_gt 0.1786
_refine_ls_wR_factor_ref 0.1868
_reflns_number_gt 5050
_reflns_number_total 6159
_reflns_threshold_expression >2sigma(I)
_cod_data_source_file c2dt11912a.txt
_cod_data_source_block 2
_cod_original_cell_volume 1778.6(6)
_cod_original_sg_symbol_H-M P-1
_cod_database_code 7018390

loop_
_symmetry_equiv_pos_as_xyz
'x, y, z'
'-x, -y, -z'

loop_
_atom_site_label
_atom_site_type_symbol
_atom_site_fract_x
_atom_site_fract_y
_atom_site_fract_z
_atom_site_U_iso_or_equiv
_atom_site_adp_type
_atom_site_occupancy
_atom_site_symmetry_multiplicity
_atom_site_calc_flag
_atom_site_refinement_flags
_atom_site_disorder_assembly
_atom_site_disorder_group
Mo1 Mo 0.08943(10) 0.93187(8) 0.41585(7) 0.0273(3) Uani 1 1 d . . .
Mo2 Mo 0.26257(11) 1.16635(10) 0.60789(9) 0.0417(3) Uani 1 1 d . . .
Mo3 Mo -0.01297(13) 0.80516(9) 0.54540(8) 0.0420(3) Uani 1 1 d . . .
Mo4 Mo 0.16250(15) 1.04209(10) 0.74387(9) 0.0436(4) Uani 0.50 1 d PDU . 1
Cu3 Cu 0.16250(15) 1.04209(10) 0.74387(9) 0.0436(4) Uani 0.50 1 d PDU . 2
O1 O 0.0211(12) 0.8926(8) 0.6815(7) 0.061(3) Uani 1 1 d . . .
O2 O 0.1611(15) 1.0955(11) 0.8665(6) 0.089(4) Uani 1 1 d DU . .
O3 O -0.0486(8) 0.8011(6) 0.4125(5) 0.0332(18) Uani 1 1 d . . .
O4 O 0.3315(11) 1.3101(9) 0.6325(9) 0.072(3) Uani 1 1 d . . .
O5 O 0.1751(9) 1.0990(7) 0.4654(6) 0.040(2) Uani 1 1 d . . .
O6 O 0.2287(11) 0.8817(10) 0.4154(8) 0.063(3) Uani 1 1 d . . .
O7 O 0.2397(10) 1.1812(7) 0.7312(6) 0.050(2) Uani 1 1 d . . .
O8 O 0.0979(8) 0.9923(6) 0.5673(5) 0.0295(17) Uani 1 1 d . . .
O9 O 0.0261(11) 0.9036(8) 0.2946(7) 0.052(2) Uani 1 1 d . . .
O10 O 0.1288(12) 0.7588(8) 0.5347(8) 0.069(4) Uani 1 1 d . . .
O11 O -0.1346(13) 0.6826(8) 0.5251(8) 0.075(4) Uani 1 1 d . . .
O12 O 0.3941(11) 1.1063(10) 0.5980(9) 0.072(3) Uani 1 1 d . . .
O13 O 0.3019(9) 0.9866(9) 0.7361(8) 0.069(3) Uani 1 1 d DU . .
Cu1 Cu 0.15366(16) 0.55815(15) -0.50667(11) 0.0419(4) Uani 1 1 d . . .
N1 N 0.2574(9) 0.6175(8) -0.3759(7) 0.030(2) Uani 1 1 d . . .
N2 N 0.3870(10) 0.7391(8) -0.2320(7) 0.029(2) Uani 1 1 d . . .
N3 N 0.3989(10) 0.6312(8) -0.2437(7) 0.034(2) Uani 1 1 d . . .
N7 N 0.0596(10) 0.4899(9) -0.6400(7) 0.036(2) Uani 1 1 d . . .
N8 N -0.0594(11) 0.4550(11) -0.7821(8) 0.044(3) Uani 1 1 d . . .
N9 N -0.0253(16) 0.3567(10) -0.7964(8) 0.064(4) Uani 1 1 d . . .
C1 C 0.3039(12) 0.7297(10) -0.3102(8) 0.031(2) Uani 1 1 d . . .
H1 H 0.2805 0.7933 -0.3187 0.037 Uiso 1 1 calc R . .
C2 C 0.3179(11) 0.5623(10) -0.3307(8) 0.032(3) Uani 1 1 d . . .
H2 H 0.3027 0.4794 -0.3600 0.039 Uiso 1 1 calc R . .
C3 C 0.4652(12) 0.8457(10) -0.1432(8) 0.035(3) Uani 1 1 d . . .
H3A H 0.4597 0.9157 -0.1541 0.042 Uiso 1 1 calc R . .
H3B H 0.5623 0.8471 -0.1299 0.042 Uiso 1 1 calc R . .
C4 C 0.4137(12) 0.8523(9) -0.0556(8) 0.031(3) Uani 1 1 d . . .
C5 C 0.3002(12) 0.8893(11) -0.0402(9) 0.040(3) Uani 1 1 d . . .
H5 H 0.2496 0.9076 -0.0868 0.048 Uiso 1 1 calc R . .
C6 C 0.4853(13) 0.8250(10) 0.0135(9) 0.038(3) Uani 1 1 d . . .
H6 H 0.5638 0.7997 0.0028 0.045 Uiso 1 1 calc R . .
C7 C 0.4448(14) 0.8339(11) 0.0960(9) 0.044(3) Uani 1 1 d . . .
H7 H 0.4937 0.8135 0.1417 0.053 Uiso 1 1 calc R . .
C8 C 0.2603(13) 0.8997(12) 0.0465(12) 0.051(4) Uani 1 1 d . . .
H8 H 0.1824 0.9256 0.0586 0.062 Uiso 1 1 calc R . .
C9 C 0.3330(14) 0.8726(11) 0.1128(9) 0.043(3) Uani 1 1 d . . .
C10 C 0.2925(19) 0.8907(13) 0.2078(12) 0.063(4) Uani 1 1 d . . .
H10A H 0.1933 0.8534 0.1927 0.076 Uiso 0.50 1 calc PR A 1
H10B H 0.3414 0.8521 0.2410 0.076 Uiso 0.50 1 calc PR A 1
H10C H 0.1919 0.8710 0.1949 0.076 Uiso 0.50 1 calc PR A 2
H10D H 0.3231 0.8372 0.2329 0.076 Uiso 0.50 1 calc PR A 2
C13 C -0.0106(13) 0.5342(12) -0.6887(8) 0.037(3) Uani 1 1 d . . .
H13 H -0.0240 0.6100 -0.6616 0.044 Uiso 1 1 calc R . .
C14 C 0.0468(17) 0.3806(12) -0.7088(10) 0.051(4) Uani 1 1 d U . .
H14 H 0.0862 0.3265 -0.6950 0.061 Uiso 1 1 calc R . .
C15 C -0.1476(13) 0.4648(16) -0.8624(11) 0.056(4) Uani 1 1 d . . .
H15A H -0.1852 0.5318 -0.8343 0.067 Uiso 1 1 calc R . .
H15B H -0.2251 0.3921 -0.8983 0.067 Uiso 1 1 calc R . .
C16 C -0.0697(13) 0.4830(13) -0.9331(10) 0.044(3) Uani 1 1 d . . .
C17 C -0.0416(14) 0.3894(13) -1.0035(10) 0.048(4) Uani 1 1 d . . .
H17 H -0.0696 0.3131 -1.0061 0.058 Uiso 1 1 calc R . .
C18 C 0.0265(14) 0.4059(12) -1.0698(9) 0.047(3) Uani 1 1 d . . .
H18 H 0.0441 0.3407 -1.1179 0.056 Uiso 1 1 calc R . .
C21 C 0.6688(19) 1.5863(14) 0.8959(12) 0.072(5) Uani 1 1 d . . .
H21A H 0.6348 1.6489 0.8869 0.087 Uiso 0.50 1 calc PR B 1
H21B H 0.7621 1.6249 0.9402 0.087 Uiso 0.50 1 calc PR B 1
H21C H 0.6268 1.6366 0.8727 0.087 Uiso 0.50 1 calc PR B 2
H21D H 0.7602 1.6347 0.9406 0.087 Uiso 0.50 1 calc PR B 2
C22 C 0.5815(15) 1.5398(12) 0.9492(10) 0.051(4) Uani 1 1 d . . .
C23 C 0.4672(16) 1.4458(13) 0.8990(11) 0.057(4) Uani 1 1 d . . .
H23 H 0.4429 1.4090 0.8292 0.069 Uiso 1 1 calc R C .
C24 C 0.3872(16) 1.4042(13) 0.9484(11) 0.057(4) Uani 1 1 d . . .
H24 H 0.3101 1.3369 0.9127 0.068 Uiso 1 1 calc R . .
Cu2 Cu 0.5260(6) 1.3321(5) 0.5080(4) 0.0784(15) Uani 0.50 1 d PDU C 1
N5 N 0.424(2) 1.1908(13) 0.3867(12) 0.047(5) Uani 0.50 1 d PGDU C 1
C11 C 0.427(2) 1.0809(18) 0.3539(15) 0.052(6) Uani 0.50 1 d PGU C 1
H11 H 0.4907 1.0523 0.3825 0.063 Uiso 0.50 1 calc PR C 1
N4 N 0.326(3) 1.0175(18) 0.274(2) 0.048(7) Uani 0.50 1 d PGU C 1
N6 N 0.260(2) 1.088(2) 0.2582(18) 0.067(7) Uani 0.50 1 d PGU C 1
C12 C 0.321(2) 1.1953(15) 0.3276(17) 0.056(6) Uani 0.50 1 d PGU C 1
H12 H 0.2948 1.2639 0.3339 0.067 Uiso 0.50 1 calc PR C 1
N10 N 0.6335(19) 1.3922(17) 0.6461(9) 0.049(5) Uani 0.50 1 d PGDU C 1
C19 C 0.629(2) 1.4943(17) 0.7103(13) 0.044(6) Uani 0.50 1 d PGU C 1
H19 H 0.5931 1.5496 0.6953 0.053 Uiso 0.50 1 calc PR C 1
N11 N 0.682(3) 1.5063(18) 0.7988(14) 0.041(6) Uani 0.50 1 d PGU C 1
N12 N 0.719(3) 1.412(2) 0.7894(16) 0.067(7) Uani 0.50 1 d PGU C 1
C20 C 0.689(3) 1.3411(17) 0.6950(13) 0.066(7) Uani 0.50 1 d PGU C 1
H20 H 0.7057 1.2665 0.6670 0.079 Uiso 0.50 1 calc PR C 1
O1W O 0.5000 1.5000 0.5000 0.044(3) Uani 1 2 d SU . 1
O2W O 0.6171(19) 1.2275(16) 0.5322(13) 0.032(4) Uani 0.50 1 d PU C 1
O3W O 0.2345(9) 1.3367(7) 0.3562(7) 0.040(2) Uani 1 1 d U D 1
Cu2A Cu 0.5781(6) 1.2825(7) 0.5352(4) 0.0831(18) Uani 0.50 1 d PDU C 2
N5A N 0.471(2) 1.1602(16) 0.4058(10) 0.053(5) Uani 0.50 1 d PGDU C 2
C11A C 0.449(2) 1.049(2) 0.3590(17) 0.062(7) Uani 0.50 1 d PGU C 2
H11A H 0.4971 1.0026 0.3785 0.075 Uiso 0.50 1 calc PR C 2
N4A N 0.353(3) 1.0112(18) 0.2812(19) 0.045(6) Uani 0.50 1 d PGU C 2
N6A N 0.314(2) 1.0990(19) 0.2800(16) 0.049(5) Uani 0.50 1 d PGU C 2
C12A C 0.387(2) 1.1911(14) 0.3570(16) 0.050(6) Uani 0.50 1 d PGU . 2
H12A H 0.3805 1.2688 0.3748 0.060 Uiso 0.50 1 calc PR C 2
N10A N 0.668(2) 1.3710(16) 0.6766(8) 0.049(5) Uani 0.50 1 d PGDU C 2
C19A C 0.629(2) 1.4618(19) 0.7259(13) 0.048(6) Uani 0.50 1 d PGU C 2
H19A H 0.5735 1.4975 0.6986 0.058 Uiso 0.50 1 calc PR C 2
N11A N 0.681(3) 1.4952(18) 0.8190(14) 0.039(6) Uani 0.50 1 d PGU C 2
N12A N 0.751(2) 1.4250(18) 0.8274(13) 0.052(6) Uani 0.50 1 d PGU C 2
C20A C 0.743(2) 1.3483(15) 0.7394(12) 0.044(5) Uani 0.50 1 d PGU C 2
H20A H 0.7853 1.2865 0.7237 0.053 Uiso 0.50 1 calc PR C 2
O4W O 0.4358(13) 1.4859(11) 0.4693(10) 0.013(3) Uiso 0.50 1 d PU . 2
O5W O 0.6079(16) 1.6558(14) 0.5627(12) 0.035(3) Uiso 0.50 1 d PU . 2

loop_
_atom_site_aniso_label
_atom_site_aniso_U_11
_atom_site_aniso_U_22
_atom_site_aniso_U_33
_atom_site_aniso_U_23
_atom_site_aniso_U_13
_atom_site_aniso_U_12
Mo1 0.0335(5) 0.0242(5) 0.0241(5) 0.0049(4) 0.0136(4) 0.0150(4)
Mo2 0.0362(6) 0.0319(6) 0.0443(7) 0.0149(5) -0.0075(5) 0.0006(5)
Mo3 0.0648(8) 0.0207(5) 0.0275(6) 0.0100(4) -0.0106(5) 0.0040(5)
Mo4 0.0728(9) 0.0208(6) 0.0199(6) 0.0072(5) -0.0171(6) 0.0036(6)
Cu3 0.0728(9) 0.0208(6) 0.0199(6) 0.0072(5) -0.0171(6) 0.0036(6)
O1 0.104(9) 0.039(5) 0.029(5) 0.020(4) -0.003(5) 0.005(5)
O2 0.104(6) 0.082(6) 0.079(6) 0.042(4) 0.009(4) 0.021(4)
O3 0.046(5) 0.024(4) 0.023(4) 0.006(3) -0.002(3) 0.013(4)
O4 0.066(7) 0.046(6) 0.073(8) 0.024(6) -0.020(6) -0.014(5)
O5 0.043(5) 0.037(5) 0.034(5) 0.016(4) 0.009(4) 0.000(4)
O6 0.057(6) 0.073(7) 0.065(7) 0.020(6) 0.027(5) 0.046(6)
O7 0.066(6) 0.030(4) 0.027(5) 0.002(4) -0.021(4) 0.006(4)
O8 0.037(4) 0.020(4) 0.025(4) 0.006(3) 0.000(3) 0.009(3)
O9 0.076(7) 0.047(5) 0.032(5) 0.010(4) 0.022(5) 0.020(5)
O10 0.094(8) 0.037(5) 0.056(7) 0.011(5) -0.029(6) 0.032(5)
O11 0.112(9) 0.037(5) 0.046(6) 0.024(5) -0.024(6) -0.019(6)
O12 0.044(6) 0.065(7) 0.089(9) 0.027(6) 0.000(6) 0.008(5)
O13 0.074(5) 0.057(5) 0.068(5) 0.028(4) -0.007(4) 0.023(4)
Cu1 0.0373(8) 0.0602(10) 0.0223(8) 0.0183(7) 0.0017(6) 0.0055(7)
N1 0.034(5) 0.028(5) 0.027(5) 0.010(4) 0.006(4) 0.011(4)
N2 0.035(5) 0.026(5) 0.025(5) 0.011(4) 0.007(4) 0.006(4)
N3 0.040(6) 0.030(5) 0.031(5) 0.016(4) 0.005(4) 0.009(4)
N7 0.038(5) 0.043(6) 0.027(5) 0.020(5) 0.007(4) 0.006(5)
N8 0.039(6) 0.067(8) 0.030(6) 0.033(6) 0.003(5) 0.008(5)
N9 0.116(12) 0.040(7) 0.029(6) 0.020(5) 0.007(7) 0.007(7)
C1 0.041(6) 0.033(6) 0.027(6) 0.018(5) 0.009(5) 0.014(5)
C2 0.033(6) 0.033(6) 0.031(6) 0.013(5) 0.007(5) 0.012(5)
C3 0.038(6) 0.027(6) 0.029(6) 0.011(5) 0.002(5) -0.002(5)
C4 0.039(6) 0.019(5) 0.027(6) 0.007(5) 0.008(5) -0.005(5)
C5 0.035(7) 0.043(7) 0.030(7) 0.008(6) 0.004(5) 0.003(6)
C6 0.045(7) 0.029(6) 0.028(6) 0.003(5) 0.004(5) 0.010(5)
C7 0.057(8) 0.033(7) 0.031(7) 0.009(5) 0.004(6) 0.004(6)
C8 0.025(6) 0.036(7) 0.077(11) 0.011(7) 0.019(7) 0.000(6)
C9 0.057(8) 0.027(6) 0.029(7) 0.004(5) 0.009(6) -0.005(6)
C10 0.092(12) 0.042(8) 0.064(10) 0.024(8) 0.043(9) 0.016(8)
C13 0.047(7) 0.047(7) 0.026(6) 0.023(6) 0.016(5) 0.012(6)
C14 0.085(8) 0.046(6) 0.035(6) 0.030(5) 0.019(6) 0.019(6)
C15 0.033(7) 0.092(12) 0.047(8) 0.046(9) -0.004(6) 0.004(7)
C16 0.039(7) 0.063(9) 0.034(7) 0.036(7) -0.001(5) 0.000(6)
C17 0.053(8) 0.051(8) 0.033(7) 0.030(7) -0.009(6) -0.008(7)
C18 0.058(8) 0.046(8) 0.028(7) 0.019(6) -0.004(6) 0.004(7)
C21 0.085(12) 0.045(9) 0.045(9) -0.009(7) -0.023(9) 0.020(9)
C22 0.057(9) 0.042(8) 0.042(8) 0.009(6) -0.005(7) 0.023(7)
C23 0.066(10) 0.043(8) 0.035(8) -0.002(6) -0.016(7) 0.022(7)
C24 0.059(9) 0.042(8) 0.045(9) 0.006(7) -0.015(7) 0.013(7)
Cu2 0.077(3) 0.073(3) 0.056(3) 0.004(2) 0.036(2) -0.002(2)
N5 0.058(9) 0.040(7) 0.042(9) 0.011(7) 0.032(7) 0.009(7)
C11 0.053(10) 0.046(9) 0.052(10) 0.010(8) 0.025(7) 0.015(8)
N4 0.053(11) 0.042(8) 0.046(10) 0.018(7) 0.019(7) 0.006(7)
N6 0.065(11) 0.060(9) 0.067(10) 0.016(7) 0.017(7) 0.024(8)
C12 0.063(11) 0.047(8) 0.059(11) 0.016(7) 0.030(7) 0.020(8)
N10 0.041(9) 0.048(9) 0.048(8) 0.010(6) 0.020(7) 0.008(7)
C19 0.044(10) 0.047(9) 0.037(9) 0.015(7) 0.008(7) 0.012(8)
N11 0.034(10) 0.045(9) 0.036(8) 0.014(6) -0.008(7) 0.016(8)
N12 0.069(12) 0.065(10) 0.069(9) 0.024(8) 0.015(8) 0.036(9)
C20 0.067(12) 0.054(10) 0.074(10) 0.020(7) 0.024(9) 0.024(9)
O1W 0.047(5) 0.045(5) 0.046(5) 0.023(4) 0.019(4) 0.011(4)
O2W 0.040(8) 0.028(7) 0.020(7) 0.007(6) 0.000(6) 0.006(6)
O3W 0.042(4) 0.039(4) 0.048(5) 0.024(4) 0.018(4) 0.015(4)
Cu2A 0.069(3) 0.104(4) 0.046(3) 0.012(3) 0.023(2) 0.001(3)
N5A 0.043(9) 0.066(9) 0.038(9) 0.014(7) 0.013(6) 0.006(8)
C11A 0.060(11) 0.071(9) 0.061(11) 0.028(8) 0.015(7) 0.034(9)
N4A 0.043(10) 0.046(8) 0.043(9) 0.013(7) 0.020(7) 0.013(8)
N6A 0.045(9) 0.051(9) 0.047(9) 0.017(7) 0.014(6) 0.017(7)
C12A 0.052(11) 0.048(8) 0.051(10) 0.019(7) 0.023(8) 0.015(8)
N10A 0.048(10) 0.053(9) 0.043(7) 0.021(7) 0.009(7) 0.008(7)
C19A 0.052(11) 0.053(10) 0.045(9) 0.030(8) 0.010(7) 0.014(8)
N11A 0.042(10) 0.039(9) 0.040(8) 0.024(7) 0.005(7) 0.012(7)
N12A 0.055(10) 0.054(9) 0.046(7) 0.021(7) 0.005(7) 0.026(8)
C20A 0.046(10) 0.040(9) 0.043(9) 0.017(6) 0.009(7) 0.010(7)

loop_
_atom_type_symbol
_atom_type_description
_atom_type_scat_dispersion_real
_atom_type_scat_dispersion_imag
_atom_type_scat_source
C C 0.0033 0.0016 'International Tables Vol C Tables 4.2.6.8 and 6.1.1.4'
H H 0.0000 0.0000 'International Tables Vol C Tables 4.2.6.8 and 6.1.1.4'
N N 0.0061 0.0033 'International Tables Vol C Tables 4.2.6.8 and 6.1.1.4'
O O 0.0106 0.0060 'International Tables Vol C Tables 4.2.6.8 and 6.1.1.4'
Cu Cu 0.3201 1.2651 'International Tables Vol C Tables 4.2.6.8 and 6.1.1.4'
Mo Mo -1.6832 0.6857 'International Tables Vol C Tables 4.2.6.8 and 6.1.1.4'

loop_
_geom_angle_atom_site_label_1
_geom_angle_atom_site_label_2
_geom_angle_atom_site_label_3
_geom_angle
_geom_angle_site_symmetry_1
_geom_angle_site_symmetry_3
O6 Mo1 O9 104.4(5) . .
O6 Mo1 O5 100.5(5) . .
O9 Mo1 O5 97.2(4) . .
O6 Mo1 O3 101.8(5) . .
O9 Mo1 O3 95.5(4) . .
O5 Mo1 O3 150.6(4) . .
O6 Mo1 O8 98.7(4) . .
O9 Mo1 O8 156.9(4) . .
O5 Mo1 O8 78.4(3) . .
O3 Mo1 O8 79.5(3) . .
O6 Mo1 O8 174.6(4) . 2_576
O9 Mo1 O8 81.0(4) . 2_576
O5 Mo1 O8 78.1(3) . 2_576
O3 Mo1 O8 77.8(3) . 2_576
O8 Mo1 O8 75.9(3) . 2_576
O6 Mo1 Mo3 91.1(4) . .
O9 Mo1 Mo3 131.8(3) . .
O5 Mo1 Mo3 124.8(3) . .
O3 Mo1 Mo3 36.3(2) . .
O8 Mo1 Mo3 46.5(2) . .
O8 Mo1 Mo3 85.47(19) 2_576 .
O6 Mo1 Mo2 89.4(4) . .
O9 Mo1 Mo2 132.9(3) . .
O5 Mo1 Mo2 35.7(2) . .
O3 Mo1 Mo2 125.9(2) . .
O8 Mo1 Mo2 46.4(2) . .
O8 Mo1 Mo2 86.55(18) 2_576 .
Mo3 Mo1 Mo2 91.67(4) . .
O12 Mo2 O4 105.1(6) . .
O12 Mo2 O7 102.1(5) . .
O4 Mo2 O7 101.3(5) . .
O12 Mo2 O5 96.9(5) . .
O4 Mo2 O5 100.4(5) . .
O7 Mo2 O5 146.1(4) . .
O12 Mo2 O8 95.4(4) . .
O4 Mo2 O8 159.1(5) . .
O7 Mo2 O8 77.6(3) . .
O5 Mo2 O8 72.8(3) . .
O12 Mo2 O3 164.5(4) . 2_576
O4 Mo2 O3 87.5(5) . 2_576
O7 Mo2 O3 83.8(4) . 2_576
O5 Mo2 O3 71.5(3) . 2_576
O8 Mo2 O3 71.6(3) . 2_576
O12 Mo2 Mo1 85.7(4) . .
O4 Mo2 Mo1 135.2(4) . .
O7 Mo2 Mo1 119.0(3) . .
O5 Mo2 Mo1 34.8(2) . .
O8 Mo2 Mo1 41.45(19) . .
O3 Mo2 Mo1 78.89(19) 2_576 .
O11 Mo3 O10 103.5(6) . .
O11 Mo3 O1 101.3(5) . .
O10 Mo3 O1 102.6(5) . .
O11 Mo3 O3 100.8(4) . .
O10 Mo3 O3 93.9(5) . .
O1 Mo3 O3 148.3(4) . .
O11 Mo3 O5 91.0(5) . 2_576
O10 Mo3 O5 161.6(5) . 2_576
O1 Mo3 O5 85.1(4) . 2_576
O3 Mo3 O5 72.1(3) . 2_576
O11 Mo3 O8 163.1(5) . .
O10 Mo3 O8 92.9(4) . .
O1 Mo3 O8 78.2(3) . .
O3 Mo3 O8 74.1(3) . .
O5 Mo3 O8 72.1(3) 2_576 .
O11 Mo3 Mo1 136.2(3) . .
O10 Mo3 Mo1 82.9(4) . .
O1 Mo3 Mo1 119.7(3) . .
O3 Mo3 Mo1 35.5(2) . .
O5 Mo3 Mo1 78.8(2) 2_576 .
O8 Mo3 Mo1 41.51(19) . .
O2 Mo4 O13 105.5(6) . .
O2 Mo4 O7 103.0(5) . .
O13 Mo4 O7 97.4(5) . .
O2 Mo4 O1 103.9(6) . .
O13 Mo4 O1 97.6(5) . .
O7 Mo4 O1 144.3(4) . .
O2 Mo4 O9 91.5(5) . 2_576
O13 Mo4 O9 162.9(4) . 2_576
O7 Mo4 O9 78.3(4) . 2_576
O1 Mo4 O9 78.0(4) . 2_576
O2 Mo4 O8 160.6(5) . .
O13 Mo4 O8 93.8(4) . .
O7 Mo4 O8 73.4(3) . .
O1 Mo4 O8 73.5(3) . .
O9 Mo4 O8 69.1(3) 2_576 .
Mo3 O1 Mo4 117.7(5) . .
Mo1 O3 Mo3 108.2(4) . .
Mo1 O3 Mo2 110.0(3) . 2_576
Mo3 O3 Mo2 103.0(4) . 2_576
Mo1 O5 Mo2 109.5(4) . .
Mo1 O5 Mo3 110.4(4) . 2_576
Mo2 O5 Mo3 104.6(4) . 2_576
Mo2 O7 Mo4 118.4(4) . .
Mo1 O8 Mo2 92.2(3) . .
Mo1 O8 Mo3 92.0(3) . .
Mo2 O8 Mo3 163.4(4) . .
Mo1 O8 Mo1 104.1(3) . 2_576
Mo2 O8 Mo1 98.0(3) . 2_576
Mo3 O8 Mo1 96.5(3) . 2_576
Mo1 O8 Mo4 164.4(4) . .
Mo2 O8 Mo4 85.6(2) . .
Mo3 O8 Mo4 86.0(3) . .
Mo1 O8 Mo4 91.6(3) 2_576 .
Mo1 O9 Cu3 118.3(5) . 2_576
Mo1 O9 Mo4 118.3(5) . 2_576
Cu3 O9 Mo4 0.00(4) 2_576 2_576
N7 Cu1 N1 175.0(4) . .
C1 N1 C2 103.1(9) . .
C1 N1 Cu1 126.8(8) . .
C2 N1 Cu1 129.5(8) . .
C1 N2 N3 110.4(9) . .
C1 N2 C3 128.6(10) . .
N3 N2 C3 121.0(9) . .
C2 N3 N2 102.2(9) . .
C13 N7 C14 103.7(11) . .
C13 N7 Cu1 129.2(9) . .
C14 N7 Cu1 127.1(9) . .
N9 N8 C13 111.2(10) . .
N9 N8 C15 121.2(12) . .
C13 N8 C15 127.5(13) . .
C14 N9 N8 102.9(11) . .
N2 C1 N1 109.6(10) . .
N2 C1 H1 125.2 . .
N1 C1 H1 125.2 . .
N3 C2 N1 114.7(10) . .
N3 C2 H2 122.6 . .
N1 C2 H2 122.6 . .
N2 C3 C4 112.0(9) . .
N2 C3 H3A 109.2 . .
C4 C3 H3A 109.2 . .
N2 C3 H3B 109.2 . .
C4 C3 H3B 109.2 . .
H3A C3 H3B 107.9 . .
C5 C4 C6 119.5(11) . .
C5 C4 C3 121.1(11) . .
C6 C4 C3 119.4(11) . .
C4 C5 C8 118.6(12) . .
C4 C5 H5 120.7 . .
C8 C5 H5 120.7 . .
C7 C6 C4 121.3(12) . .
C7 C6 H6 119.3 . .
C4 C6 H6 119.3 . .
C6 C7 C9 119.6(13) . .
C6 C7 H7 120.2 . .
C9 C7 H7 120.2 . .
C9 C8 C5 120.4(13) . .
C9 C8 H8 119.8 . .
C5 C8 H8 119.8 . .
C8 C9 C7 120.6(13) . .
C8 C9 C10 119.3(14) . .
C7 C9 C10 120.0(14) . .
N4A C10 N4 12.5(15) . .
N4A C10 C9 110.9(17) . .
N4 C10 C9 111.2(17) . .
N4A C10 H10A 119.8 . .
N4 C10 H10A 109.4 . .
C9 C10 H10A 109.4 . .
N4A C10 H10B 98.4 . .
N4 C10 H10B 109.4 . .
C9 C10 H10B 109.4 . .
H10A C10 H10B 108.0 . .
N4A C10 H10C 109.5 . .
N4 C10 H10C 98.2 . .
C9 C10 H10C 109.5 . .
H10A C10 H10C 12.7 . .
H10B C10 H10C 118.7 . .
N4A C10 H10D 109.5 . .
N4 C10 H10D 119.6 . .
C9 C10 H10D 109.5 . .
H10A C10 H10D 96.6 . .
H10B C10 H10D 12.6 . .
H10C C10 H10D 108.0 . .
N7 C13 N8 108.6(12) . .
N7 C13 H13 125.7 . .
N8 C13 H13 125.7 . .
N9 C14 N7 113.6(13) . .
N9 C14 H14 123.2 . .
N7 C14 H14 123.2 . .
N8 C15 C16 111.5(11) . .
N8 C15 H15A 109.3 . .
C16 C15 H15A 109.3 . .
N8 C15 H15B 109.3 . .
C16 C15 H15B 109.3 . .
H15A C15 H15B 108.0 . .
C17 C16 C18 118.6(12) . 2_563
C17 C16 C15 120.9(13) . .
C18 C16 C15 120.5(15) 2_563 .
C18 C17 C16 120.7(12) . .
C18 C17 H17 119.7 . .
C16 C17 H17 119.7 . .
C17 C18 C16 120.7(14) . 2_563
C17 C18 H18 119.6 . .
C16 C18 H18 119.6 2_563 .
N11A C21 N11 14.7(14) . .
N11A C21 C22 108.8(17) . .
N11 C21 C22 120.6(16) . .
N11A C21 H21A 121.1 . .
N11 C21 H21A 107.2 . .
C22 C21 H21A 107.2 . .
N11A C21 H21B 105.0 . .
N11 C21 H21B 107.2 . .
C22 C21 H21B 107.2 . .
H21A C21 H21B 106.8 . .
N11A C21 H21C 109.9 . .
N11 C21 H21C 96.5 . .
C22 C21 H21C 109.9 . .
H21A C21 H21C 11.8 . .
H21B C21 H21C 115.7 . .
N11A C21 H21D 109.9 . .
N11 C21 H21D 110.4 . .
C22 C21 H21D 109.9 . .
H21A C21 H21D 99.3 . .
H21B C21 H21D 7.5 . .
H21C C21 H21D 108.3 . .
C23 C22 C24 118.9(16) . 2_687
C23 C22 C21 121.1(14) . .
C24 C22 C21 119.9(14) 2_687 .
C22 C23 C24 120.7(15) . .
C22 C23 H23 119.6 . .
C24 C23 H23 119.6 . .
C23 C24 C22 120.3(14) . 2_687
C23 C24 H24 119.9 . .
C22 C24 H24 119.9 2_687 .
O2W Cu2 N5 83.2(9) . .
O2W Cu2 N10 65.5(8) . .
N5 Cu2 N10 145.2(10) . .
O2W Cu2 O1W 158.4(6) . .
N5 Cu2 O1W 112.0(8) . .
N10 Cu2 O1W 102.3(6) . .
C11 N5 C12 108.0 . .
C11 N5 Cu2 132.1(14) . .
C12 N5 Cu2 119.4(14) . .
N5 C11 N4 108.0 . .
N5 C11 H11 126.0 . .
N4 C11 H11 126.0 . .
C11 N4 N6 108.0 . .
C11 N4 C10 128.1(17) . .
N6 N4 C10 123.7(17) . .
C12 N6 N4 108.0 . .
N6 C12 N5 108.0 . .
N6 C12 H12 126.0 . .
N5 C12 H12 126.0 . .
C20 N10 C19 108.0 . .
C20 N10 Cu2 132.7(12) . .
C19 N10 Cu2 117.7(12) . .
N11 C19 N10 108.0 . .
N11 C19 H19 126.0 . .
N10 C19 H19 126.0 . .
N12 N11 C19 108.0 . .
N12 N11 C21 119.6(16) . .
C19 N11 C21 130.0(16) . .
C20 N12 N11 108.0 . .
N10 C20 N12 108.0 . .
N10 C20 H20 126.0 . .
N12 C20 H20 126.0 . .
Cu2 O1W Cu2 180 . 2_686
N5A Cu2A N10A 164.1(11) . .
C11A N5A C12A 108.0 . .
C11A N5A Cu2A 135.8(15) . .
C12A N5A Cu2A 115.6(15) . .
N5A C11A N4A 108.0 . .
N5A C11A H11A 126.0 . .
N4A C11A H11A 126.0 . .
N6A N4A C11A 108.0 . .
N6A N4A C10 124.8(18) . .
C11A N4A C10 127.2(18) . .
N4A N6A C12A 108.0 . .
N5A C12A N6A 108.0 . .
N5A C12A O5W 107.6(15) . 2_686
N6A C12A O5W 142.4(15) . 2_686
N5A C12A H12A 126.0 . .
N6A C12A H12A 126.0 . .
O5W C12A H12A 21.2 2_686 .
C19A N10A C20A 108.0 . .
C19A N10A Cu2A 117.1(13) . .
C20A N10A Cu2A 133.6(12) . .
N10A C19A N11A 108.0 . .
N10A C19A H19A 126.0 . .
N11A C19A H19A 126.0 . .
C19A N11A N12A 108.0 . .
C19A N11A C21 128.3(16) . .
N12A N11A C21 123.7(17) . .
C20A N12A N11A 108.0 . .
N10A C20A N12A 108.0 . .
N10A C20A H20A 126.0 . .
N12A C20A H20A 126.0 . .
O4W O4W O5W 97.5(13) 2_686 2_686
O4W O5W C12A 152(6) 2_686 2_686

loop_
_geom_bond_atom_site_label_1
_geom_bond_atom_site_label_2
_geom_bond_distance
_geom_bond_site_symmetry_2
Mo1 O6 1.695(9) .
Mo1 O9 1.734(9) .
Mo1 O5 1.934(8) .
Mo1 O3 1.954(8) .
Mo1 O8 2.118(8) .
Mo1 O8 2.348(8) 2_576
Mo1 Mo3 3.1942(17) .
Mo1 Mo2 3.197(2) .
Mo2 O12 1.696(11) .
Mo2 O4 1.708(10) .
Mo2 O7 1.879(10) .
Mo2 O5 1.980(8) .
Mo2 O8 2.315(7) .
Mo2 O3 2.334(8) 2_576
Mo3 O11 1.694(10) .
Mo3 O10 1.701(12) .
Mo3 O1 1.874(9) .
Mo3 O3 1.989(8) .
Mo3 O5 2.299(9) 2_576
Mo3 O8 2.318(7) .
Mo4 O2 1.732(7) .
Mo4 O13 1.736(7) .
Mo4 O7 1.905(10) .
Mo4 O1 1.938(10) .
Mo4 O9 2.273(11) 2_576
Mo4 O8 2.465(8) .
O3 Mo2 2.334(8) 2_576
O5 Mo3 2.299(9) 2_576
O8 Mo1 2.348(8) 2_576
O9 Cu3 2.273(11) 2_576
O9 Mo4 2.273(11) 2_576
Cu1 N7 1.877(10) .
Cu1 N1 1.885(9) .
N1 C1 1.329(15) .
N1 C2 1.345(14) .
N2 C1 1.308(14) .
N2 N3 1.364(13) .
N2 C3 1.464(14) .
N3 C2 1.301(15) .
N7 C13 1.320(15) .
N7 C14 1.353(17) .
N8 N9 1.329(17) .
N8 C13 1.329(16) .
N8 C15 1.477(15) .
N9 C14 1.313(18) .
C1 H1 0.9500 .
C2 H2 0.9500 .
C3 C4 1.497(16) .
C3 H3A 0.9900 .
C3 H3B 0.9900 .
C4 C5 1.375(17) .
C4 C6 1.394(17) .
C5 C8 1.416(19) .
C5 H5 0.9500 .
C6 C7 1.362(18) .
C6 H6 0.9500 .
C7 C9 1.37(2) .
C7 H7 0.9500 .
C8 C9 1.37(2) .
C8 H8 0.9500 .
C9 C10 1.520(19) .
C10 N4A 1.45(2) .
C10 N4 1.48(2) .
C10 H10A 0.9900 .
C10 H10B 0.9900 .
C10 H10C 0.9900 .
C10 H10D 0.9900 .
C13 H13 0.9500 .
C14 H14 0.9500 .
C15 C16 1.507(18) .
C15 H15A 0.9900 .
C15 H15B 0.9900 .
C16 C17 1.39(2) .
C16 C18 1.392(18) 2_563
C17 C18 1.379(19) .
C17 H17 0.9500 .
C18 C16 1.392(18) 2_563
C18 H18 0.9500 .
C21 N11A 1.34(2) .
C21 N11 1.49(3) .
C21 C22 1.49(3) .
C21 H21A 0.9900 .
C21 H21B 0.9900 .
C21 H21C 0.9900 .
C21 H21D 0.9900 .
C22 C23 1.37(2) .
C22 C24 1.40(2) 2_687
C23 C24 1.37(2) .
C23 H23 0.9500 .
C24 C22 1.40(2) 2_687
C24 H24 0.9500 .
Cu2 O2W 1.908(19) .
Cu2 N5 1.963(10) .
Cu2 N10 1.988(10) .
Cu2 O1W 2.280(7) .
N5 C11 1.313(13) .
N5 C12 1.313(13) .
C11 N4 1.313(13) .
C11 H11 0.9500 .
N4 N6 1.313(13) .
N6 C12 1.313(13) .
C12 H12 0.9500 .
N10 C20 1.316(13) .
N10 C19 1.316(13) .
C19 N11 1.316(13) .
C19 H19 0.9500 .
N11 N12 1.316(13) .
N12 C20 1.316(13) .
C20 H20 0.9500 .
O1W Cu2 2.280(7) 2_686
Cu2A N5A 1.953(10) .
Cu2A N10A 1.968(10) .
N5A C11A 1.279(12) .
N5A C12A 1.279(12) .
C11A N4A 1.279(12) .
C11A H11A 0.9500 .
N4A N6A 1.279(12) .
N6A C12A 1.279(12) .
C12A O5W 1.86(2) 2_686
C12A H12A 0.9500 .
N10A C19A 1.302(12) .
N10A C20A 1.302(12) .
C19A N11A 1.302(12) .
C19A H19A 0.9500 .
N11A N12A 1.302(12) .
N12A C20A 1.302(12) .
C20A H20A 0.9500 .
O4W O4W 1.39(3) 2_686
O4W O5W 1.64(2) 2_686
O5W O4W 1.64(2) 2_686
O5W C12A 1.86(9) 2_686
